data_7052621
loop_
_publ_author_name
'Gong, Yunnan'
'Liu, Chongbo'
'Wen, Huiliang'
'Yan, Liushui'
'Xiong, Zhiqiang'
'Ding, Liang'

_publ_section_title
;
 Structural diversity and properties of M(ii) phenyl substituted
 pyrazole carboxylate complexes with 0D-, 1D-, 2D- and 3D frameworks
;
_journal_issue 4
_journal_name_full 'New Journal of Chemistry'
_journal_page_first 865
_journal_paper_doi 10.1039/c0nj00904k
_journal_volume 35
_journal_year 2011
_chemical_formula_sum 'C20 H14 N4 O4 Zn'
_chemical_formula_weight 439.72
_chemical_name_systematic
;
?
;
_space_group_IT_number 70
_symmetry_cell_setting orthorhombic
_symmetry_space_group_name_Hall '-F 2uv 2vw'
_symmetry_space_group_name_H-M 'F d d d :2'
_atom_sites_solution_hydrogens geom
_atom_sites_solution_primary direct
_atom_sites_solution_secondary difmap
_audit_creation_method SHELXL-97
_cell_angle_alpha 90.00
_cell_angle_beta 90.00
_cell_angle_gamma 90.00
_cell_formula_units_Z 16
_cell_length_a 16.5749(19)
_cell_length_b 18.395(2)
_cell_length_c 22.912(3)
_cell_measurement_reflns_used 6046
_cell_measurement_temperature 291(2)
_cell_measurement_theta_max 28.27
_cell_measurement_theta_min 2.84
_cell_volume 6985.8(14)
_computing_cell_refinement 'Bruker SMART'
_computing_data_collection 'Bruker SMART'
_computing_data_reduction 'Bruker SAINT'
_computing_molecular_graphics 'Bruker SHELXTL'
_computing_publication_material 'Bruker SHELXTL'
_computing_structure_refinement 'SHELXL-97 (Sheldrick, 1997)'
_computing_structure_solution 'SHELXS-97 (Sheldrick, 1990)'
_diffrn_ambient_temperature 291(2)
_diffrn_measured_fraction_theta_full 1.000
_diffrn_measured_fraction_theta_max 1.000
_diffrn_measurement_device_type 'CCD area detector'
_diffrn_measurement_method 'phi and omega scans'
_diffrn_radiation_monochromator graphite
_diffrn_radiation_source 'fine-focus sealed tube'
_diffrn_radiation_type MoK\a
_diffrn_radiation_wavelength 0.71073
_diffrn_reflns_av_R_equivalents 0.0247
_diffrn_reflns_av_sigmaI/netI 0.0148
_diffrn_reflns_limit_h_max 21
_diffrn_reflns_limit_h_min -21
_diffrn_reflns_limit_k_max 23
_diffrn_reflns_limit_k_min -23
_diffrn_reflns_limit_l_max 29
_diffrn_reflns_limit_l_min -29
_diffrn_reflns_number 14743
_diffrn_reflns_theta_full 27.49
_diffrn_reflns_theta_max 27.49
_diffrn_reflns_theta_min 2.84
_diffrn_standards_number 0
_exptl_absorpt_coefficient_mu 1.445
_exptl_absorpt_correction_T_max 0.7493
_exptl_absorpt_correction_T_min 0.6091
_exptl_absorpt_correction_type multi-scan
_exptl_absorpt_process_details sadabs
_exptl_crystal_colour colourless
_exptl_crystal_density_diffrn 1.672
_exptl_crystal_density_method 'not measured'
_exptl_crystal_description block
_exptl_crystal_F_000 3584
_exptl_crystal_size_max 0.38
_exptl_crystal_size_mid 0.22
_exptl_crystal_size_min 0.21
_refine_diff_density_max 0.471
_refine_diff_density_min -0.366
_refine_diff_density_rms 0.069
_refine_ls_extinction_method none
_refine_ls_goodness_of_fit_ref 1.079
_refine_ls_hydrogen_treatment constr
_refine_ls_matrix_type full
_refine_ls_number_parameters 132
_refine_ls_number_reflns 2009
_refine_ls_number_restraints 0
_refine_ls_restrained_S_all 1.079
_refine_ls_R_factor_all 0.0359
_refine_ls_R_factor_gt 0.0313
_refine_ls_shift/su_max 0.000
_refine_ls_shift/su_mean 0.000
_refine_ls_structure_factor_coef Fsqd
_refine_ls_weighting_details 'calc w=1/[\s^2^(Fo^2^)+(0.0410P)^2^+32.5803P] where P=(Fo^2^+2Fc^2^)/3'
_refine_ls_weighting_scheme calc
_refine_ls_wR_factor_gt 0.0855
_refine_ls_wR_factor_ref 0.0882
_reflns_number_gt 1815
_reflns_number_total 2009
_reflns_threshold_expression >2sigma(I)
_cod_data_source_file c0nj00904k.txt
_cod_data_source_block 7
_cod_depositor_comments
;
The following automatic conversions were performed:
'_symmetry_cell_setting' value 'Orthorhombic' changed to 'orthorhombic'
according to '/home/saulius/struct/CIF-dictionaries/cif_core.dic'
dictionary named 'cif_core.dic' version 2.4.1 from 2010-06-29.

Automatic conversion script
Id: cif_fix_enum 1555 2011-01-17 13:19:09Z saulius 
;
_cod_original_sg_symbol_H-M Fddd
_cod_database_code 7052621

loop_
_symmetry_equiv_pos_as_xyz
'x, y, z'
'-x+3/4, -y+3/4, z'
'-x+3/4, y, -z+3/4'
'x, -y+3/4, -z+3/4'
'x, y+1/2, z+1/2'
'-x+3/4, -y+5/4, z+1/2'
'-x+3/4, y+1/2, -z+5/4'
'x, -y+5/4, -z+5/4'
'x+1/2, y, z+1/2'
'-x+5/4, -y+3/4, z+1/2'
'-x+5/4, y, -z+5/4'
'x+1/2, -y+3/4, -z+5/4'
'x+1/2, y+1/2, z'
'-x+5/4, -y+5/4, z'
'-x+5/4, y+1/2, -z+3/4'
'x+1/2, -y+5/4, -z+3/4'
'-x, -y, -z'
'x-3/4, y-3/4, -z'
'x-3/4, -y, z-3/4'
'-x, y-3/4, z-3/4'
'-x, -y+1/2, -z+1/2'
'x-3/4, y-1/4, -z+1/2'
'x-3/4, -y+1/2, z-1/4'
'-x, y-1/4, z-1/4'
'-x+1/2, -y, -z+1/2'
'x-1/4, y-3/4, -z+1/2'
'x-1/4, -y, z-1/4'
'-x+1/2, y-3/4, z-1/4'
'-x+1/2, -y+1/2, -z'
'x-1/4, y-1/4, -z'
'x-1/4, -y+1/2, z-3/4'
'-x+1/2, y-1/4, z-3/4'

loop_
_atom_site_label
_atom_site_type_symbol
_atom_site_fract_x
_atom_site_fract_y
_atom_site_fract_z
_atom_site_U_iso_or_equiv
_atom_site_adp_type
_atom_site_occupancy
_atom_site_symmetry_multiplicity
_atom_site_calc_flag
_atom_site_refinement_flags
_atom_site_disorder_assembly
_atom_site_disorder_group
Zn1 Zn 0.6250 1.1250 0.275596(14) 0.02202(12) Uani 1 2 d S . .
O1 O 0.43028(13) 1.03722(9) 0.07621(8) 0.0440(5) Uani 1 1 d . . .
O2 O 0.45376(11) 0.91801(9) 0.07745(8) 0.0370(4) Uani 1 1 d . . .
N1 N 0.57312(12) 1.04898(10) 0.22462(8) 0.0269(4) Uani 1 1 d . . .
N2 N 0.58681(12) 0.97626(10) 0.22926(8) 0.0265(4) Uani 1 1 d . . .
H2 H 0.6167 0.9568 0.2557 0.032 Uiso 1 1 calc R . .
C1 C 0.52446(15) 1.05707(12) 0.17895(10) 0.0279(5) Uani 1 1 d . . .
H1 H 0.5045 1.1015 0.1660 0.034 Uiso 1 1 calc R . .
C2 C 0.50729(13) 0.98990(12) 0.15299(9) 0.0244(4) Uani 1 1 d . . .
C3 C 0.54783(13) 0.93854(12) 0.18741(10) 0.0252(4) Uani 1 1 d . . .
C4 C 0.45973(13) 0.98185(12) 0.09817(9) 0.0249(4) Uani 1 1 d . . .
C5 C 0.55222(15) 0.85809(13) 0.18673(11) 0.0315(5) Uani 1 1 d . . .
C6 C 0.48489(17) 0.81617(14) 0.17329(13) 0.0416(6) Uani 1 1 d . . .
H6 H 0.4362 0.8387 0.1643 0.050 Uiso 1 1 calc R . .
C7 C 0.4899(2) 0.74107(16) 0.17323(15) 0.0547(8) Uani 1 1 d . . .
H7 H 0.4450 0.7134 0.1634 0.066 Uiso 1 1 calc R . .
C8 C 0.5610(2) 0.70746(16) 0.18767(17) 0.0592(9) Uani 1 1 d . . .
H8 H 0.5639 0.6570 0.1880 0.071 Uiso 1 1 calc R . .
C9 C 0.6283(2) 0.74812(16) 0.20175(16) 0.0539(8) Uani 1 1 d . . .
H9 H 0.6762 0.7250 0.2117 0.065 Uiso 1 1 calc R . .
C10 C 0.62441(17) 0.82349(14) 0.20111(13) 0.0386(6) Uani 1 1 d . . .
H10 H 0.6699 0.8509 0.2102 0.046 Uiso 1 1 calc R . .

loop_
_atom_site_aniso_label
_atom_site_aniso_U_11
_atom_site_aniso_U_22
_atom_site_aniso_U_33
_atom_site_aniso_U_23
_atom_site_aniso_U_13
_atom_site_aniso_U_12
Zn1 0.0298(2) 0.01869(18) 0.01758(18) 0.000 0.000 -0.00028(14)
O1 0.0645(13) 0.0279(9) 0.0397(10) 0.0009(8) -0.0309(10) -0.0005(9)
O2 0.0464(10) 0.0275(9) 0.0370(9) -0.0105(7) -0.0168(8) 0.0048(8)
N1 0.0383(11) 0.0196(9) 0.0227(9) -0.0031(7) -0.0078(8) 0.0018(8)
N2 0.0332(10) 0.0218(9) 0.0244(9) -0.0005(7) -0.0088(8) 0.0028(8)
C1 0.0382(12) 0.0217(10) 0.0239(10) -0.0015(8) -0.0087(9) 0.0031(9)
C2 0.0295(11) 0.0219(10) 0.0219(10) -0.0022(8) -0.0052(9) 0.0014(8)
C3 0.0277(11) 0.0228(10) 0.0252(10) -0.0027(8) -0.0030(9) 0.0006(8)
C4 0.0258(10) 0.0263(11) 0.0227(10) -0.0021(8) -0.0035(9) -0.0023(8)
C5 0.0366(12) 0.0233(11) 0.0348(12) -0.0011(9) -0.0089(10) 0.0017(9)
C6 0.0416(15) 0.0303(13) 0.0527(16) 0.0026(11) -0.0135(13) -0.0022(11)
C7 0.0588(19) 0.0334(14) 0.072(2) 0.0003(14) -0.0190(17) -0.0096(13)
C8 0.072(2) 0.0245(14) 0.081(2) -0.0016(14) -0.0178(19) 0.0045(14)
C9 0.0579(19) 0.0334(15) 0.071(2) -0.0001(14) -0.0158(17) 0.0144(13)
C10 0.0386(13) 0.0299(12) 0.0474(15) -0.0020(11) -0.0106(12) 0.0030(10)

loop_
_atom_type_symbol
_atom_type_description
_atom_type_scat_dispersion_real
_atom_type_scat_dispersion_imag
_atom_type_scat_source
C C 0.0033 0.0016 'International Tables Vol C Tables 4.2.6.8 and 6.1.1.4'
H H 0.0000 0.0000 'International Tables Vol C Tables 4.2.6.8 and 6.1.1.4'
N N 0.0061 0.0033 'International Tables Vol C Tables 4.2.6.8 and 6.1.1.4'
O O 0.0106 0.0060 'International Tables Vol C Tables 4.2.6.8 and 6.1.1.4'
Zn Zn 0.2839 1.4301 'International Tables Vol C Tables 4.2.6.8 and 6.1.1.4'

loop_
_geom_angle_atom_site_label_1
_geom_angle_atom_site_label_2
_geom_angle_atom_site_label_3
_geom_angle
_geom_angle_site_symmetry_1
_geom_angle_site_symmetry_3
_geom_angle_publ_flag
O2 Zn1 O2 104.21(12) 19_676 20_666 ?
O2 Zn1 N1 111.12(7) 19_676 . ?
O2 Zn1 N1 110.60(8) 20_666 . ?
O2 Zn1 N1 110.60(8) 19_676 14_565 ?
O2 Zn1 N1 111.11(7) 20_666 14_565 ?
N1 Zn1 N1 109.14(11) . 14_565 ?
C4 O2 Zn1 131.30(16) . 27_575 ?
C1 N1 N2 105.83(17) . . ?
C1 N1 Zn1 129.60(15) . . ?
N2 N1 Zn1 124.45(14) . . ?
C3 N2 N1 111.74(18) . . ?
C3 N2 H2 124.1 . . ?
N1 N2 H2 124.1 . . ?
N1 C1 C2 111.0(2) . . ?
N1 C1 H1 124.5 . . ?
C2 C1 H1 124.5 . . ?
C1 C2 C3 104.97(19) . . ?
C1 C2 C4 123.6(2) . . ?
C3 C2 C4 131.3(2) . . ?
N2 C3 C2 106.42(19) . . ?
N2 C3 C5 119.9(2) . . ?
C2 C3 C5 133.7(2) . . ?
O1 C4 O2 125.4(2) . . ?
O1 C4 C2 118.0(2) . . ?
O2 C4 C2 116.6(2) . . ?
C6 C5 C10 119.2(2) . . ?
C6 C5 C3 121.1(2) . . ?
C10 C5 C3 119.7(2) . . ?
C7 C6 C5 120.4(3) . . ?
C7 C6 H6 119.8 . . ?
C5 C6 H6 119.8 . . ?
C8 C7 C6 120.1(3) . . ?
C8 C7 H7 120.0 . . ?
C6 C7 H7 120.0 . . ?
C7 C8 C9 120.4(3) . . ?
C7 C8 H8 119.8 . . ?
C9 C8 H8 119.8 . . ?
C8 C9 C10 120.1(3) . . ?
C8 C9 H9 120.0 . . ?
C10 C9 H9 120.0 . . ?
C9 C10 C5 119.8(3) . . ?
C9 C10 H10 120.1 . . ?
C5 C10 H10 120.1 . . ?

loop_
_geom_bond_atom_site_label_1
_geom_bond_atom_site_label_2
_geom_bond_distance
_geom_bond_site_symmetry_2
_geom_bond_publ_flag
Zn1 O2 1.9344(17) 19_676 ?
Zn1 O2 1.9344(17) 20_666 ?
Zn1 N1 2.0148(18) . ?
Zn1 N1 2.0149(18) 14_565 ?
O1 C4 1.236(3) . ?
O2 C4 1.271(3) . ?
O2 Zn1 1.9344(17) 27_575 ?
N1 C1 1.329(3) . ?
N1 N2 1.361(3) . ?
N2 C3 1.348(3) . ?
N2 H2 0.8600 . ?
C1 C2 1.401(3) . ?
C1 H1 0.9300 . ?
C2 C3 1.402(3) . ?
C2 C4 1.490(3) . ?
C3 C5 1.482(3) . ?
C5 C6 1.391(4) . ?
C5 C10 1.395(3) . ?
C6 C7 1.384(4) . ?
C6 H6 0.9300 . ?
C7 C8 1.372(5) . ?
C7 H7 0.9300 . ?
C8 C9 1.381(5) . ?
C8 H8 0.9300 . ?
C9 C10 1.388(4) . ?
C9 H9 0.9300 . ?
C10 H10 0.9300 . ?

loop_
_geom_hbond_atom_site_label_D
_geom_hbond_atom_site_label_H
_geom_hbond_atom_site_label_A
_geom_hbond_distance_DH
_geom_hbond_distance_HA
_geom_hbond_distance_DA
_geom_hbond_angle_DHA
_geom_hbond_site_symmetry_A
N2 H2 O1 0.86 1.93 2.720(3) 151.4 19_676

loop_
_geom_torsion_atom_site_label_1
_geom_torsion_atom_site_label_2
_geom_torsion_atom_site_label_3
_geom_torsion_atom_site_label_4
_geom_torsion
_geom_torsion_site_symmetry_1
_geom_torsion_site_symmetry_2
_geom_torsion_site_symmetry_3
_geom_torsion_site_symmetry_4
_geom_torsion_publ_flag
O2 Zn1 N1 C1 -170.5(2) 19_676 . . . ?
O2 Zn1 N1 C1 74.2(2) 20_666 . . . ?
N1 Zn1 N1 C1 -48.3(2) 14_565 . . . ?
O2 Zn1 N1 N2 5.0(2) 19_676 . . . ?
O2 Zn1 N1 N2 -110.28(19) 20_666 . . . ?
N1 Zn1 N1 N2 127.2(2) 14_565 . . . ?
C1 N1 N2 C3 0.1(3) . . . . ?
Zn1 N1 N2 C3 -176.34(16) . . . . ?
N2 N1 C1 C2 -1.0(3) . . . . ?
Zn1 N1 C1 C2 175.14(17) . . . . ?
N1 C1 C2 C3 1.5(3) . . . . ?
N1 C1 C2 C4 -175.0(2) . . . . ?
N1 N2 C3 C2 0.9(3) . . . . ?
N1 N2 C3 C5 -177.2(2) . . . . ?
C1 C2 C3 N2 -1.4(3) . . . . ?
C4 C2 C3 N2 174.7(2) . . . . ?
C1 C2 C3 C5 176.3(3) . . . . ?
C4 C2 C3 C5 -7.5(4) . . . . ?
Zn1 O2 C4 O1 -23.6(4) 27_575 . . . ?
Zn1 O2 C4 C2 157.30(17) 27_575 . . . ?
C1 C2 C4 O1 -4.0(4) . . . . ?
C3 C2 C4 O1 -179.5(2) . . . . ?
C1 C2 C4 O2 175.2(2) . . . . ?
C3 C2 C4 O2 -0.3(4) . . . . ?
N2 C3 C5 C6 140.1(3) . . . . ?
C2 C3 C5 C6 -37.4(4) . . . . ?
N2 C3 C5 C10 -38.3(4) . . . . ?
C2 C3 C5 C10 144.2(3) . . . . ?
C10 C5 C6 C7 -1.1(5) . . . . ?
C3 C5 C6 C7 -179.6(3) . . . . ?
C5 C6 C7 C8 1.4(5) . . . . ?
C6 C7 C8 C9 -0.7(6) . . . . ?
C7 C8 C9 C10 -0.3(6) . . . . ?
C8 C9 C10 C5 0.6(5) . . . . ?
C6 C5 C10 C9 0.1(4) . . . . ?
C3 C5 C10 C9 178.6(3) . . . . ?
